data_7024775
loop_
_publ_author_name
'Yang, Jenny Y.'
'Bullock, R. Morris'
'Dougherty, William G.'
'Kassel, W. Scott'
'Twamley, Brendan'
'DuBois, Daniel L.'
'Rakowski DuBois, M.'

_publ_section_title
;
 Reduction of oxygen catalyzed by nickel diphosphine complexes with
 positioned pendant amines.
;
_journal_issue 12
_journal_name_full 'Dalton transactions (Cambridge, England : 2003)'
_journal_page_first 3001
_journal_page_last 3010
_journal_paper_doi 10.1039/b921245k
_journal_volume 39
_journal_year 2010
_chemical_formula_sum 'C62 H67 B2 F8 N5 Ni O4 P4'
_chemical_formula_weight 1302.42
_chemical_name_systematic
;
?
;
_space_group_IT_number 14
_symmetry_cell_setting monoclinic
_symmetry_space_group_name_Hall '-P 2yn'
_symmetry_space_group_name_H-M 'P 1 21/n 1'
_atom_sites_solution_hydrogens geom
_atom_sites_solution_primary direct
_atom_sites_solution_secondary difmap
_audit_creation_method SHELXL-97
_cell_angle_alpha 90.00
_cell_angle_beta 113.3710(10)
_cell_angle_gamma 90.00
_cell_formula_units_Z 4
_cell_length_a 24.8972(8)
_cell_length_b 11.2331(3)
_cell_length_c 25.3567(8)
_cell_measurement_reflns_used 9019
_cell_measurement_temperature 90(2)
_cell_measurement_theta_max 30.01
_cell_measurement_theta_min 2.44
_cell_volume 6509.8(3)
_computing_cell_refinement 'SAINT+ v. 7.23a (Bruker, 2006)'
_computing_data_collection 'SMART v. 5.632 (Bruker, 2006)'
_computing_data_reduction 'SAINT+ v. 7.23a (Bruker, 2006)'
_computing_molecular_graphics 'XP, SHELXTL v. 6.14 (Bruker, 2003)'
_computing_publication_material 'XCIF, SHELXTL, v. 6.14 (Bruker, 2003)'
_computing_structure_refinement 'XL, SHELXTL v. 6.14 (Bruker, 2003)'
_computing_structure_solution 'XS, SHELXTL v. 6.14 (Bruker, 2003)'
_diffrn_ambient_temperature 90(2)
_diffrn_detector_area_resol_mean 8.3
_diffrn_measured_fraction_theta_full 1.000
_diffrn_measured_fraction_theta_max 1.000
_diffrn_measurement_device_type 'Bruker/Siemens SMART APEX'
_diffrn_measurement_method '\w scans'
_diffrn_radiation_monochromator graphite
_diffrn_radiation_source 'fine-focus sealed tube'
_diffrn_radiation_type MoK\a
_diffrn_radiation_wavelength 0.71073
_diffrn_reflns_av_R_equivalents 0.0409
_diffrn_reflns_av_sigmaI/netI 0.0274
_diffrn_reflns_limit_h_max 29
_diffrn_reflns_limit_h_min -29
_diffrn_reflns_limit_k_max 13
_diffrn_reflns_limit_k_min -13
_diffrn_reflns_limit_l_max 30
_diffrn_reflns_limit_l_min -30
_diffrn_reflns_number 69141
_diffrn_reflns_theta_full 25.00
_diffrn_reflns_theta_max 25.25
_diffrn_reflns_theta_min 1.94
_exptl_absorpt_coefficient_mu 0.468
_exptl_absorpt_correction_T_max 0.9247
_exptl_absorpt_correction_T_min 0.8723
_exptl_absorpt_correction_type multi-scan
_exptl_absorpt_process_details SADABS
_exptl_crystal_colour 'pale green'
_exptl_crystal_density_diffrn 1.329
_exptl_crystal_density_method 'not measured'
_exptl_crystal_description fragment
_exptl_crystal_F_000 2704
_exptl_crystal_size_max 0.30
_exptl_crystal_size_mid 0.28
_exptl_crystal_size_min 0.17
_platon_squeeze_details
;
Disordered solvent molecule Et2O removed. 78 electrons/cell
;
_refine_diff_density_max 1.509
_refine_diff_density_min -0.756
_refine_diff_density_rms 0.074
_refine_ls_extinction_method none
_refine_ls_goodness_of_fit_ref 1.051
_refine_ls_hydrogen_treatment constr
_refine_ls_matrix_type full
_refine_ls_number_parameters 776
_refine_ls_number_reflns 11797
_refine_ls_number_restraints 0
_refine_ls_restrained_S_all 1.051
_refine_ls_R_factor_all 0.0585
_refine_ls_R_factor_gt 0.0490
_refine_ls_shift/su_max 0.001
_refine_ls_shift/su_mean 0.000
_refine_ls_structure_factor_coef Fsqd
_refine_ls_weighting_details 'calc w=1/[\s^2^(Fo^2^)+(0.0858P)^2^+2.9894P] where P=(Fo^2^+2Fc^2^)/3'
_refine_ls_weighting_scheme calc
_refine_ls_wR_factor_gt 0.1307
_refine_ls_wR_factor_ref 0.1373
_reflns_number_gt 9766
_reflns_number_total 11797
_reflns_threshold_expression >2sigma(I)
_cod_data_source_file b921245k.txt
_cod_data_source_block bt1146
_cod_original_cell_volume 6509.7(3)
_cod_original_sg_symbol_H-M P2(1)/n
_cod_database_code 7024775

loop_
_symmetry_equiv_pos_as_xyz
'x, y, z'
'-x+1/2, y+1/2, -z+1/2'
'-x, -y, -z'
'x-1/2, -y-1/2, z-1/2'

loop_
_atom_site_label
_atom_site_type_symbol
_atom_site_fract_x
_atom_site_fract_y
_atom_site_fract_z
_atom_site_U_iso_or_equiv
_atom_site_adp_type
_atom_site_occupancy
_atom_site_symmetry_multiplicity
_atom_site_calc_flag
_atom_site_refinement_flags
Ni1 Ni 0.769399(14) 0.03243(3) 0.505662(13) 0.02240(10) Uani 1 1 d .
B1 B 0.84830(16) 0.7250(3) 0.28993(14) 0.0382(8) Uani 1 1 d .
B2 B 0.63116(18) 0.2974(3) 0.69236(18) 0.0479(9) Uani 1 1 d .
F1 F 0.87137(16) 0.6145(2) 0.29595(11) 0.1234(14) Uani 1 1 d .
F2 F 0.80539(10) 0.7344(2) 0.31132(10) 0.0744(7) Uani 1 1 d .
F3 F 0.82434(9) 0.75108(19) 0.23245(7) 0.0595(5) Uani 1 1 d .
F4 F 0.89139(8) 0.8076(2) 0.31839(8) 0.0569(5) Uani 1 1 d .
F5 F 0.67539(14) 0.3145(3) 0.67299(14) 0.1212(13) Uani 1 1 d .
F6 F 0.58333(17) 0.3746(3) 0.66556(14) 0.1234(13) Uani 1 1 d .
F7 F 0.65173(9) 0.3161(3) 0.74968(10) 0.0883(9) Uani 1 1 d .
F8 F 0.60927(8) 0.18765(16) 0.67705(8) 0.0513(5) Uani 1 1 d .
N1 N 0.75715(9) 0.18557(18) 0.44978(8) 0.0235(4) Uani 1 1 d .
N2 N 0.78491(9) 0.03666(18) 0.33713(8) 0.0224(4) Uani 1 1 d .
N3 N 0.77926(9) -0.12434(18) 0.55942(8) 0.0232(4) Uani 1 1 d .
N4 N 0.73530(9) 0.00527(19) 0.66389(8) 0.0225(4) Uani 1 1 d .
N5 N 0.92294(18) 0.4041(4) 0.53686(19) 0.0926(13) Uani 1 1 d .
O1 O 0.84897(7) 0.00279(15) 0.50243(7) 0.0245(4) Uani 1 1 d .
O2 O 0.73367(7) -0.07039(15) 0.43316(7) 0.0244(4) Uani 1 1 d .
O3 O 0.80222(8) 0.13087(15) 0.57988(7) 0.0261(4) Uani 1 1 d .
O4 O 0.68780(7) 0.06354(15) 0.50453(7) 0.0257(4) Uani 1 1 d .
P1 P 0.85559(3) 0.06862(6) 0.45326(3) 0.02216(15) Uani 1 1 d .
P2 P 0.70074(3) -0.00086(6) 0.37912(3) 0.02273(15) Uani 1 1 d .
P3 P 0.82674(3) 0.06049(6) 0.63487(3) 0.02302(15) Uani 1 1 d .
P4 P 0.67444(3) -0.01620(6) 0.54579(3) 0.02201(15) Uani 1 1 d .
C1 C 0.95018(12) 0.1711(2) 0.43605(12) 0.0323(6) Uani 1 1 d .
H1A H 0.9250 0.1781 0.3966 0.039 Uiso 1 1 calc R
C2 C 1.00681(13) 0.2121(3) 0.45531(13) 0.0394(7) Uani 1 1 d .
H2A H 1.0208 0.2464 0.4289 0.047 Uiso 1 1 calc R
C3 C 1.04367(12) 0.2039(3) 0.51284(13) 0.0392(7) Uani 1 1 d .
H3A H 1.0827 0.2323 0.5257 0.047 Uiso 1 1 calc R
C4 C 1.02345(12) 0.1543(3) 0.55159(12) 0.0370(7) Uani 1 1 d .
H4A H 1.0485 0.1499 0.5912 0.044 Uiso 1 1 calc R
C5 C 0.96683(12) 0.1113(2) 0.53262(11) 0.0306(6) Uani 1 1 d .
H5A H 0.9532 0.0764 0.5591 0.037 Uiso 1 1 calc R
C6 C 0.92980(11) 0.1190(2) 0.47464(11) 0.0261(5) Uani 1 1 d .
C7 C 0.81173(11) 0.2039(2) 0.43988(10) 0.0240(5) Uani 1 1 d .
H7A H 0.8352 0.2679 0.4655 0.029 Uiso 1 1 calc R
H7B H 0.8013 0.2298 0.3997 0.029 Uiso 1 1 calc R
C8 C 0.74460(12) 0.2971(2) 0.47664(11) 0.0272(6) Uani 1 1 d .
H8A H 0.7097 0.2830 0.4853 0.033 Uiso 1 1 calc R
H8B H 0.7781 0.3126 0.5135 0.033 Uiso 1 1 calc R
C9 C 0.67795(14) 0.4357(3) 0.39988(13) 0.0396(7) Uani 1 1 d .
H9A H 0.6457 0.3885 0.3983 0.048 Uiso 1 1 calc R
C10 C 0.66845(16) 0.5328(3) 0.36309(14) 0.0487(8) Uani 1 1 d .
H10A H 0.6300 0.5509 0.3364 0.058 Uiso 1 1 calc R
C11 C 0.71469(16) 0.6022(3) 0.36545(13) 0.0448(8) Uani 1 1 d .
H11A H 0.7083 0.6680 0.3402 0.054 Uiso 1 1 calc R
C12 C 0.77025(16) 0.5763(3) 0.40443(14) 0.0441(8) Uani 1 1 d .
H12A H 0.8022 0.6244 0.4060 0.053 Uiso 1 1 calc R
C13 C 0.77981(13) 0.4801(2) 0.44153(13) 0.0351(6) Uani 1 1 d .
H13A H 0.8182 0.4644 0.4690 0.042 Uiso 1 1 calc R
C14 C 0.73402(12) 0.4068(2) 0.43901(11) 0.0291(6) Uani 1 1 d .
C15 C 0.70514(11) 0.1579(2) 0.39605(10) 0.0243(5) Uani 1 1 d .
H15A H 0.7076 0.2037 0.3637 0.029 Uiso 1 1 calc R
H15B H 0.6691 0.1828 0.4007 0.029 Uiso 1 1 calc R
C16 C 0.60710(12) -0.1500(2) 0.35913(12) 0.0316(6) Uani 1 1 d .
H16A H 0.6351 -0.2032 0.3846 0.038 Uiso 1 1 calc R
C17 C 0.54835(13) -0.1817(3) 0.33434(13) 0.0404(7) Uani 1 1 d .
H17A H 0.5362 -0.2572 0.3424 0.048 Uiso 1 1 calc R
C18 C 0.50758(12) -0.1032(3) 0.29796(13) 0.0394(7) Uani 1 1 d .
H18A H 0.4674 -0.1250 0.2812 0.047 Uiso 1 1 calc R
C19 C 0.52488(12) 0.0061(3) 0.28592(13) 0.0381(7) Uani 1 1 d .
H19A H 0.4965 0.0596 0.2612 0.046 Uiso 1 1 calc R
C20 C 0.58325(12) 0.0388(3) 0.30950(12) 0.0343(6) Uani 1 1 d .
H20A H 0.5951 0.1140 0.3007 0.041 Uiso 1 1 calc R
C21 C 0.62467(11) -0.0400(2) 0.34647(11) 0.0276(6) Uani 1 1 d .
C22 C 0.72907(11) -0.0239(2) 0.32452(10) 0.0245(5) Uani 1 1 d .
H22A H 0.7344 -0.1103 0.3206 0.029 Uiso 1 1 calc R
H22B H 0.7000 0.0053 0.2873 0.029 Uiso 1 1 calc R
C23 C 0.79614(11) 0.0434(2) 0.28376(10) 0.0260(5) Uani 1 1 d .
H23A H 0.7597 0.0671 0.2512 0.031 Uiso 1 1 calc R
H23B H 0.8076 -0.0362 0.2751 0.031 Uiso 1 1 calc R
C24 C 0.83502(15) 0.2510(3) 0.29601(12) 0.0448(8) Uani 1 1 d .
H24A H 0.7992 0.2773 0.2971 0.054 Uiso 1 1 calc R
C25 C 0.87853(19) 0.3334(3) 0.30090(14) 0.0623(12) Uani 1 1 d .
H25A H 0.8724 0.4156 0.3052 0.075 Uiso 1 1 calc R
C26 C 0.9304(2) 0.2953(4) 0.29940(14) 0.0719(14) Uani 1 1 d .
H26A H 0.9601 0.3514 0.3030 0.086 Uiso 1 1 calc R
C27 C 0.93930(18) 0.1774(4) 0.29286(16) 0.0684(13) Uani 1 1 d .
H27A H 0.9751 0.1522 0.2915 0.082 Uiso 1 1 calc R
C28 C 0.89652(14) 0.0941(3) 0.28814(13) 0.0470(8) Uani 1 1 d .
H28A H 0.9031 0.0120 0.2839 0.056 Uiso 1 1 calc R
C29 C 0.84370(12) 0.1315(3) 0.28965(11) 0.0324(6) Uani 1 1 d .
C30 C 0.83409(11) -0.0158(2) 0.38573(10) 0.0234(5) Uani 1 1 d .
H30A H 0.8683 -0.0216 0.3753 0.028 Uiso 1 1 calc R
H30B H 0.8233 -0.0976 0.3923 0.028 Uiso 1 1 calc R
C31 C 0.92836(12) 0.1879(2) 0.65865(12) 0.0331(6) Uani 1 1 d .
H31A H 0.9068 0.2302 0.6243 0.040 Uiso 1 1 calc R
C32 C 0.98651(13) 0.2150(3) 0.69038(13) 0.0399(7) Uani 1 1 d .
H32A H 1.0050 0.2760 0.6776 0.048 Uiso 1 1 calc R
C33 C 1.01787(12) 0.1540(3) 0.74041(13) 0.0385(7) Uani 1 1 d .
H33A H 1.0578 0.1735 0.7619 0.046 Uiso 1 1 calc R
C34 C 0.99182(12) 0.0651(3) 0.75944(12) 0.0366(7) Uani 1 1 d .
H34A H 1.0137 0.0236 0.7940 0.044 Uiso 1 1 calc R
C35 C 0.93327(12) 0.0362(3) 0.72791(12) 0.0324(6) Uani 1 1 d .
H35A H 0.9152 -0.0252 0.7408 0.039 Uiso 1 1 calc R
C36 C 0.90151(11) 0.0978(2) 0.67742(11) 0.0261(5) Uani 1 1 d .
C37 C 0.82485(10) -0.0971(2) 0.61731(10) 0.0232(5) Uani 1 1 d .
H37A H 0.8636 -0.1213 0.6186 0.028 Uiso 1 1 calc R
H37B H 0.8170 -0.1440 0.6465 0.028 Uiso 1 1 calc R
C38 C 0.79866(12) -0.2321(2) 0.53553(11) 0.0269(6) Uani 1 1 d .
H38A H 0.7681 -0.2512 0.4973 0.032 Uiso 1 1 calc R
H38B H 0.8348 -0.2116 0.5301 0.032 Uiso 1 1 calc R
C39 C 0.86611(17) -0.3687(3) 0.61129(16) 0.0612(10) Uani 1 1 d .
H39A H 0.8978 -0.3197 0.6129 0.073 Uiso 1 1 calc R
C40 C 0.8767(3) -0.4676(4) 0.64766(18) 0.0912(18) Uani 1 1 d .
H40A H 0.9155 -0.4846 0.6740 0.109 Uiso 1 1 calc R
C41 C 0.8318(3) -0.5396(4) 0.64549(17) 0.0831(17) Uani 1 1 d .
H41A H 0.8391 -0.6058 0.6707 0.100 Uiso 1 1 calc R
C42 C 0.7759(2) -0.5161(3) 0.6065(2) 0.0698(13) Uani 1 1 d .
H42A H 0.7445 -0.5666 0.6046 0.084 Uiso 1 1 calc R
C43 C 0.76517(16) -0.4188(3) 0.57016(15) 0.0472(8) Uani 1 1 d .
H43A H 0.7266 -0.4044 0.5428 0.057 Uiso 1 1 calc R
C44 C 0.81018(13) -0.3417(2) 0.57314(11) 0.0317(6) Uani 1 1 d .
C45 C 0.72053(10) -0.1492(2) 0.55953(10) 0.0231(5) Uani 1 1 d .
H45A H 0.7255 -0.1829 0.5973 0.028 Uiso 1 1 calc R
H45B H 0.7005 -0.2096 0.5298 0.028 Uiso 1 1 calc R
C46 C 0.58243(12) -0.1600(3) 0.54184(12) 0.0346(6) Uani 1 1 d .
H46A H 0.6084 -0.1897 0.5781 0.042 Uiso 1 1 calc R
C47 C 0.52643(13) -0.2045(3) 0.51622(14) 0.0432(7) Uani 1 1 d .
H47A H 0.5138 -0.2651 0.5348 0.052 Uiso 1 1 calc R
C48 C 0.48852(13) -0.1610(3) 0.46337(13) 0.0416(7) Uani 1 1 d .
H48A H 0.4501 -0.1925 0.4456 0.050 Uiso 1 1 calc R
C49 C 0.50633(12) -0.0722(3) 0.43646(12) 0.0387(7) Uani 1 1 d .
H49A H 0.4799 -0.0419 0.4006 0.046 Uiso 1 1 calc R
C50 C 0.56251(12) -0.0269(3) 0.46145(11) 0.0317(6) Uani 1 1 d .
H50A H 0.5748 0.0338 0.4426 0.038 Uiso 1 1 calc R
C51 C 0.60105(11) -0.0710(2) 0.51446(11) 0.0262(5) Uani 1 1 d .
C52 C 0.68554(11) 0.0538(2) 0.61466(10) 0.0240(5) Uani 1 1 d .
H52A H 0.6917 0.1402 0.6119 0.029 Uiso 1 1 calc R
H52B H 0.6495 0.0438 0.6218 0.029 Uiso 1 1 calc R
C53 C 0.71937(11) -0.0257(2) 0.71303(11) 0.0269(6) Uani 1 1 d .
H53A H 0.7005 0.0436 0.7227 0.032 Uiso 1 1 calc R
H53B H 0.7553 -0.0451 0.7471 0.032 Uiso 1 1 calc R
C54 C 0.69751(12) -0.2425(2) 0.68868(11) 0.0315(6) Uani 1 1 d .
H54A H 0.7368 -0.2524 0.6926 0.038 Uiso 1 1 calc R
C55 C 0.65954(13) -0.3388(3) 0.67347(12) 0.0374(7) Uani 1 1 d .
H55A H 0.6726 -0.4138 0.6660 0.045 Uiso 1 1 calc R
C56 C 0.60253(14) -0.3259(3) 0.66919(13) 0.0424(7) Uani 1 1 d .
H56A H 0.5766 -0.3921 0.6587 0.051 Uiso 1 1 calc R
C57 C 0.58338(13) -0.2165(3) 0.68016(13) 0.0425(7) Uani 1 1 d .
H57A H 0.5446 -0.2080 0.6780 0.051 Uiso 1 1 calc R
C58 C 0.62121(12) -0.1189(3) 0.69442(12) 0.0353(6) Uani 1 1 d .
H58A H 0.6079 -0.0438 0.7015 0.042 Uiso 1 1 calc R
C59 C 0.67821(12) -0.1307(2) 0.69831(10) 0.0287(6) Uani 1 1 d .
C60 C 0.78785(11) 0.0781(2) 0.68172(10) 0.0258(5) Uani 1 1 d .
H60A H 0.8142 0.0560 0.7214 0.031 Uiso 1 1 calc R
H60B H 0.7769 0.1628 0.6820 0.031 Uiso 1 1 calc R
C61 C 1.0320(2) 0.4685(4) 0.5841(2) 0.0831(15) Uani 1 1 d .
H61A H 1.0531 0.4161 0.6167 0.125 Uiso 1 1 calc R
H61B H 1.0351 0.5510 0.5975 0.125 Uiso 1 1 calc R
H61C H 1.0492 0.4618 0.5555 0.125 Uiso 1 1 calc R
C62 C 0.9707(2) 0.4337(3) 0.55819(17) 0.0667(11) Uani 1 1 d .

loop_
_atom_site_aniso_label
_atom_site_aniso_U_11
_atom_site_aniso_U_22
_atom_site_aniso_U_33
_atom_site_aniso_U_23
_atom_site_aniso_U_13
_atom_site_aniso_U_12
Ni1 0.02808(19) 0.02438(19) 0.01619(17) 0.00204(12) 0.01032(14) 0.00394(13)
B1 0.0445(19) 0.0361(18) 0.0288(17) -0.0071(14) 0.0088(15) -0.0005(15)
B2 0.057(2) 0.039(2) 0.054(2) -0.0197(18) 0.029(2) -0.0104(18)
F1 0.192(3) 0.0590(15) 0.0598(15) -0.0126(12) -0.0135(18) 0.0646(18)
F2 0.0852(16) 0.0857(16) 0.0736(15) -0.0270(13) 0.0542(13) -0.0455(13)
F3 0.0751(14) 0.0668(13) 0.0264(9) -0.0120(9) 0.0093(9) -0.0021(11)
F4 0.0338(9) 0.0840(15) 0.0497(11) -0.0310(10) 0.0130(8) -0.0119(9)
F5 0.142(2) 0.133(3) 0.144(3) -0.100(2) 0.115(2) -0.099(2)
F6 0.199(4) 0.0699(18) 0.110(2) 0.0172(17) 0.071(2) 0.069(2)
F7 0.0510(13) 0.149(3) 0.0619(14) -0.0618(16) 0.0196(11) -0.0119(14)
F8 0.0580(11) 0.0447(11) 0.0611(12) -0.0219(9) 0.0340(10) -0.0200(9)
N1 0.0297(11) 0.0249(11) 0.0169(10) -0.0016(8) 0.0101(9) 0.0034(9)
N2 0.0251(11) 0.0266(11) 0.0151(10) 0.0002(8) 0.0075(8) 0.0013(9)
N3 0.0264(11) 0.0254(11) 0.0179(10) -0.0015(8) 0.0091(9) 0.0046(9)
N4 0.0226(10) 0.0306(11) 0.0147(10) 0.0012(8) 0.0079(8) 0.0025(9)
N5 0.074(3) 0.083(3) 0.094(3) -0.027(2) 0.004(2) 0.023(2)
O1 0.0274(9) 0.0279(9) 0.0184(8) 0.0023(7) 0.0092(7) 0.0039(7)
O2 0.0292(9) 0.0258(9) 0.0187(8) 0.0006(7) 0.0100(7) 0.0031(7)
O3 0.0343(10) 0.0250(9) 0.0199(9) -0.0001(7) 0.0116(8) 0.0022(7)
O4 0.0305(9) 0.0281(9) 0.0196(9) 0.0055(7) 0.0111(7) 0.0063(7)
P1 0.0249(3) 0.0245(3) 0.0168(3) 0.0005(2) 0.0080(3) 0.0020(3)
P2 0.0248(3) 0.0257(3) 0.0178(3) -0.0001(3) 0.0086(3) 0.0018(3)
P3 0.0257(3) 0.0265(3) 0.0177(3) 0.0005(2) 0.0095(3) 0.0016(3)
P4 0.0245(3) 0.0251(3) 0.0167(3) 0.0017(2) 0.0084(3) 0.0045(3)
C1 0.0308(14) 0.0337(15) 0.0292(14) 0.0045(12) 0.0085(12) 0.0003(12)
C2 0.0371(16) 0.0365(16) 0.0452(17) 0.0066(13) 0.0169(14) -0.0035(13)
C3 0.0282(14) 0.0336(16) 0.0486(18) -0.0046(14) 0.0075(13) -0.0014(12)
C4 0.0323(15) 0.0383(16) 0.0306(15) -0.0054(12) 0.0022(12) 0.0056(12)
C5 0.0330(14) 0.0323(15) 0.0244(13) -0.0027(11) 0.0091(11) 0.0045(12)
C6 0.0289(13) 0.0212(13) 0.0264(13) -0.0021(10) 0.0089(11) 0.0018(10)
C7 0.0286(13) 0.0235(13) 0.0202(12) -0.0008(10) 0.0100(10) 0.0010(10)
C8 0.0362(14) 0.0264(13) 0.0207(12) -0.0008(10) 0.0128(11) 0.0057(11)
C9 0.0446(17) 0.0295(15) 0.0385(17) 0.0014(13) 0.0098(14) 0.0041(13)
C10 0.060(2) 0.0343(17) 0.0383(18) 0.0051(14) 0.0057(16) 0.0099(15)
C11 0.073(2) 0.0290(15) 0.0299(16) 0.0041(12) 0.0174(16) 0.0050(15)
C12 0.066(2) 0.0296(16) 0.0457(18) -0.0019(14) 0.0312(17) -0.0010(15)
C13 0.0425(16) 0.0291(15) 0.0345(16) 0.0002(12) 0.0162(13) 0.0038(12)
C14 0.0422(16) 0.0229(13) 0.0239(13) -0.0009(10) 0.0149(12) 0.0062(11)
C15 0.0249(13) 0.0276(13) 0.0202(12) 0.0008(10) 0.0087(10) 0.0029(10)
C16 0.0337(15) 0.0323(15) 0.0294(14) -0.0043(11) 0.0133(12) 0.0001(12)
C17 0.0432(17) 0.0415(17) 0.0428(17) -0.0122(14) 0.0238(15) -0.0096(14)
C18 0.0278(14) 0.055(2) 0.0369(16) -0.0161(14) 0.0145(13) -0.0075(14)
C19 0.0273(15) 0.0490(18) 0.0325(15) -0.0067(13) 0.0060(12) 0.0068(13)
C20 0.0309(15) 0.0355(16) 0.0322(15) -0.0016(12) 0.0081(12) 0.0038(12)
C21 0.0274(13) 0.0326(14) 0.0232(13) -0.0045(11) 0.0106(11) 0.0021(11)
C22 0.0270(13) 0.0290(14) 0.0172(12) -0.0013(10) 0.0085(10) -0.0005(10)
C23 0.0322(14) 0.0295(14) 0.0173(12) 0.0009(10) 0.0109(11) 0.0002(11)
C24 0.0552(19) 0.0392(17) 0.0222(14) 0.0076(13) -0.0035(13) -0.0086(15)
C25 0.081(3) 0.044(2) 0.0323(18) 0.0161(15) -0.0092(18) -0.0263(19)
C26 0.081(3) 0.100(4) 0.0273(17) 0.0015(19) 0.0131(18) -0.061(3)
C27 0.066(2) 0.107(4) 0.048(2) -0.023(2) 0.0385(19) -0.044(2)
C28 0.0482(18) 0.066(2) 0.0349(17) -0.0126(15) 0.0256(15) -0.0151(16)
C29 0.0406(16) 0.0400(16) 0.0144(12) 0.0037(11) 0.0087(11) -0.0075(13)
C30 0.0276(13) 0.0243(13) 0.0175(12) 0.0011(10) 0.0079(10) 0.0009(10)
C31 0.0342(15) 0.0336(15) 0.0322(15) 0.0002(12) 0.0141(12) -0.0003(12)
C32 0.0388(16) 0.0388(17) 0.0481(18) -0.0038(14) 0.0238(15) -0.0084(13)
C33 0.0250(14) 0.0467(18) 0.0429(17) -0.0129(14) 0.0124(13) -0.0036(13)
C34 0.0300(15) 0.0472(18) 0.0310(15) -0.0006(13) 0.0104(12) 0.0029(13)
C35 0.0276(14) 0.0411(16) 0.0286(14) 0.0021(12) 0.0113(12) 0.0000(12)
C36 0.0270(13) 0.0291(14) 0.0235(13) -0.0040(11) 0.0113(11) 0.0008(11)
C37 0.0236(12) 0.0256(13) 0.0208(12) 0.0026(10) 0.0093(10) 0.0042(10)
C38 0.0337(14) 0.0274(14) 0.0214(12) -0.0007(10) 0.0128(11) 0.0070(11)
C39 0.059(2) 0.0374(18) 0.060(2) -0.0011(17) -0.0054(18) 0.0176(16)
C40 0.124(4) 0.045(2) 0.048(2) 0.0018(19) -0.026(2) 0.033(3)
C41 0.171(5) 0.034(2) 0.037(2) 0.0109(17) 0.034(3) 0.026(3)
C42 0.124(4) 0.0289(18) 0.084(3) 0.0102(19) 0.071(3) 0.012(2)
C43 0.063(2) 0.0266(15) 0.058(2) 0.0040(14) 0.0307(18) 0.0070(15)
C44 0.0463(16) 0.0258(14) 0.0224(13) -0.0020(11) 0.0129(12) 0.0096(12)
C45 0.0273(13) 0.0221(12) 0.0198(12) 0.0000(10) 0.0093(10) 0.0034(10)
C46 0.0277(14) 0.0401(16) 0.0319(15) 0.0050(12) 0.0075(12) 0.0010(12)
C47 0.0368(16) 0.0429(18) 0.0470(18) 0.0050(14) 0.0135(14) -0.0021(13)
C48 0.0266(15) 0.0544(19) 0.0388(17) -0.0106(15) 0.0078(13) 0.0002(13)
C49 0.0307(15) 0.061(2) 0.0239(14) -0.0012(13) 0.0103(12) 0.0105(14)
C50 0.0287(14) 0.0452(17) 0.0199(13) -0.0007(12) 0.0081(11) 0.0074(12)
C51 0.0271(13) 0.0302(14) 0.0210(12) -0.0017(10) 0.0094(11) 0.0059(11)
C52 0.0267(13) 0.0269(13) 0.0186(12) 0.0004(10) 0.0093(10) 0.0034(10)
C53 0.0304(14) 0.0339(15) 0.0188(12) 0.0027(11) 0.0125(11) 0.0042(11)
C54 0.0351(15) 0.0375(15) 0.0216(13) 0.0106(11) 0.0108(11) 0.0040(12)
C55 0.0463(17) 0.0367(16) 0.0270(14) 0.0104(12) 0.0121(13) 0.0016(13)
C56 0.0495(19) 0.0446(18) 0.0331(16) 0.0075(13) 0.0163(14) -0.0107(15)
C57 0.0379(16) 0.055(2) 0.0393(17) 0.0074(15) 0.0206(14) -0.0053(14)
C58 0.0395(16) 0.0413(16) 0.0308(15) 0.0027(12) 0.0199(13) 0.0018(13)
C59 0.0340(14) 0.0358(15) 0.0176(12) 0.0061(11) 0.0116(11) 0.0024(12)
C60 0.0295(13) 0.0321(14) 0.0183(12) -0.0025(10) 0.0121(11) -0.0005(11)
C61 0.087(3) 0.046(2) 0.076(3) -0.008(2) -0.011(2) -0.004(2)
C62 0.074(3) 0.048(2) 0.053(2) -0.0103(18) -0.002(2) 0.014(2)

loop_
_atom_type_symbol
_atom_type_description
_atom_type_scat_dispersion_real
_atom_type_scat_dispersion_imag
_atom_type_scat_source
C C 0.0033 0.0016 'International Tables Vol C Tables 4.2.6.8 and 6.1.1.4'
H H 0.0000 0.0000 'International Tables Vol C Tables 4.2.6.8 and 6.1.1.4'
N N 0.0061 0.0033 'International Tables Vol C Tables 4.2.6.8 and 6.1.1.4'
P P 0.1023 0.0942 'International Tables Vol C Tables 4.2.6.8 and 6.1.1.4'
Ni Ni 0.3393 1.1124 'International Tables Vol C Tables 4.2.6.8 and 6.1.1.4'
B B 0.0013 0.0007 'International Tables Vol C Tables 4.2.6.8 and 6.1.1.4'
F F 0.0171 0.0103 'International Tables Vol C Tables 4.2.6.8 and 6.1.1.4'
O O 0.0106 0.0060 'International Tables Vol C Tables 4.2.6.8 and 6.1.1.4'

loop_
_geom_angle_atom_site_label_1
_geom_angle_atom_site_label_2
_geom_angle_atom_site_label_3
_geom_angle
O1 Ni1 O4 177.12(7)
O1 Ni1 O2 87.42(7)
O4 Ni1 O2 90.48(7)
O1 Ni1 O3 94.88(7)
O4 Ni1 O3 87.30(7)
O2 Ni1 O3 176.93(7)
O1 Ni1 N1 89.45(7)
O4 Ni1 N1 88.51(7)
O2 Ni1 N1 87.85(7)
O3 Ni1 N1 94.20(7)
O1 Ni1 N3 91.32(7)
O4 Ni1 N3 90.66(7)
O2 Ni1 N3 90.39(7)
O3 Ni1 N3 87.52(7)
N1 Ni1 N3 178.05(8)
F1 B1 F3 107.6(3)
F1 B1 F2 112.7(3)
F3 B1 F2 108.9(3)
F1 B1 F4 110.5(3)
F3 B1 F4 109.4(3)
F2 B1 F4 107.7(2)
F8 B2 F7 113.0(3)
F8 B2 F5 108.3(3)
F7 B2 F5 110.1(3)
F8 B2 F6 104.9(3)
F7 B2 F6 108.0(3)
F5 B2 F6 112.5(4)
C7 N1 C15 113.17(18)
C7 N1 C8 108.99(19)
C15 N1 C8 108.86(19)
C7 N1 Ni1 108.51(14)
C15 N1 Ni1 106.07(15)
C8 N1 Ni1 111.23(14)
C22 N2 C30 113.53(19)
C22 N2 C23 109.25(19)
C30 N2 C23 112.80(19)
C37 N3 C45 113.69(18)
C37 N3 C38 108.61(18)
C45 N3 C38 108.65(19)
C37 N3 Ni1 107.65(15)
C45 N3 Ni1 106.58(14)
C38 N3 Ni1 111.70(14)
C60 N4 C52 114.0(2)
C60 N4 C53 112.10(19)
C52 N4 C53 112.45(19)
P1 O1 Ni1 112.19(10)
P2 O2 Ni1 114.17(10)
P3 O3 Ni1 115.73(10)
P4 O4 Ni1 112.22(9)
O1 P1 C6 109.88(11)
O1 P1 C7 107.92(10)
C6 P1 C7 105.17(12)
O1 P1 C30 115.34(11)
C6 P1 C30 109.11(12)
C7 P1 C30 108.92(11)
O2 P2 C21 112.73(12)
O2 P2 C22 112.73(11)
C21 P2 C22 105.84(12)
O2 P2 C15 109.39(11)
C21 P2 C15 107.54(12)
C22 P2 C15 108.36(12)
O3 P3 C36 112.19(11)
O3 P3 C60 115.02(11)
C36 P3 C60 106.07(12)
O3 P3 C37 108.79(10)
C36 P3 C37 107.11(12)
C60 P3 C37 107.26(12)
O4 P4 C51 111.29(11)
O4 P4 C45 108.78(11)
C51 P4 C45 104.86(12)
O4 P4 C52 114.45(11)
C51 P4 C52 108.19(12)
C45 P4 C52 108.81(11)
C2 C1 C6 119.8(3)
C1 C2 C3 120.6(3)
C2 C3 C4 119.9(3)
C5 C4 C3 120.0(3)
C4 C5 C6 120.1(3)
C5 C6 C1 119.5(2)
C5 C6 P1 118.0(2)
C1 C6 P1 122.4(2)
N1 C7 P1 111.87(16)
C14 C8 N1 113.84(19)
C14 C9 C10 121.0(3)
C11 C10 C9 119.9(3)
C10 C11 C12 119.9(3)
C11 C12 C13 120.3(3)
C14 C13 C12 120.9(3)
C13 C14 C9 117.9(3)
C13 C14 C8 121.3(2)
C9 C14 C8 120.8(3)
N1 C15 P2 111.53(16)
C21 C16 C17 119.6(3)
C18 C17 C16 120.0(3)
C19 C18 C17 120.3(3)
C18 C19 C20 120.6(3)
C19 C20 C21 119.3(3)
C16 C21 C20 120.1(3)
C16 C21 P2 118.9(2)
C20 C21 P2 121.1(2)
N2 C22 P2 113.08(17)
N2 C23 C29 111.6(2)
C29 C24 C25 120.3(4)
C26 C25 C24 119.8(4)
C27 C26 C25 120.4(3)
C26 C27 C28 120.6(4)
C27 C28 C29 119.6(4)
C24 C29 C28 119.3(3)
C24 C29 C23 119.9(3)
C28 C29 C23 120.9(3)
N2 C30 P1 114.27(17)
C32 C31 C36 119.6(3)
C33 C32 C31 120.4(3)
C34 C33 C32 120.6(3)
C33 C34 C35 119.9(3)
C36 C35 C34 119.6(3)
C35 C36 C31 120.0(2)
C35 C36 P3 120.8(2)
C31 C36 P3 119.2(2)
N3 C37 P3 112.13(16)
C44 C38 N3 114.11(19)
C44 C39 C40 120.8(4)
C41 C40 C39 120.4(4)
C40 C41 C42 119.7(4)
C41 C42 C43 120.1(4)
C42 C43 C44 121.0(4)
C39 C44 C43 117.9(3)
C39 C44 C38 120.5(3)
C43 C44 C38 121.6(3)
N3 C45 P4 112.85(17)
C47 C46 C51 119.9(3)
C46 C47 C48 120.1(3)
C49 C48 C47 120.3(3)
C48 C49 C50 120.3(3)
C49 C50 C51 119.6(3)
C50 C51 C46 119.7(2)
C50 C51 P4 119.8(2)
C46 C51 P4 120.5(2)
N4 C52 P4 114.04(16)
N4 C53 C59 110.8(2)
C55 C54 C59 120.3(3)
C56 C55 C54 120.3(3)
C57 C56 C55 120.0(3)
C56 C57 C58 119.9(3)
C59 C58 C57 120.6(3)
C58 C59 C54 119.0(3)
C58 C59 C53 121.2(3)
C54 C59 C53 119.8(2)
N4 C60 P3 112.50(17)
N5 C62 C61 178.1(5)

loop_
_geom_bond_atom_site_label_1
_geom_bond_atom_site_label_2
_geom_bond_distance
Ni1 O1 2.0423(17)
Ni1 O4 2.0504(17)
Ni1 O2 2.0512(17)
Ni1 O3 2.0523(17)
Ni1 N1 2.172(2)
Ni1 N3 2.180(2)
B1 F1 1.351(4)
B1 F3 1.370(4)
B1 F2 1.380(4)
B1 F4 1.385(4)
B2 F8 1.341(4)
B2 F7 1.352(4)
B2 F5 1.385(4)
B2 F6 1.411(5)
N1 C7 1.491(3)
N1 C15 1.493(3)
N1 C8 1.517(3)
N2 C22 1.464(3)
N2 C30 1.472(3)
N2 C23 1.488(3)
N3 C37 1.488(3)
N3 C45 1.490(3)
N3 C38 1.516(3)
N4 C60 1.454(3)
N4 C52 1.471(3)
N4 C53 1.491(3)
N5 C62 1.144(5)
O1 P1 1.5136(18)
O2 P2 1.5062(18)
O3 P3 1.5056(18)
O4 P4 1.5111(18)
P1 C6 1.798(3)
P1 C7 1.823(2)
P1 C30 1.841(2)
P2 C21 1.795(3)
P2 C22 1.804(2)
P2 C15 1.827(3)
P3 C36 1.792(3)
P3 C60 1.817(2)
P3 C37 1.821(3)
P4 C51 1.788(3)
P4 C45 1.831(2)
P4 C52 1.833(2)
C1 C2 1.376(4)
C1 C6 1.397(4)
C2 C3 1.384(4)
C3 C4 1.386(4)
C4 C5 1.384(4)
C5 C6 1.394(4)
C8 C14 1.516(4)
C9 C14 1.393(4)
C9 C10 1.393(4)
C10 C11 1.372(5)
C11 C12 1.375(5)
C12 C13 1.390(4)
C13 C14 1.387(4)
C16 C21 1.390(4)
C16 C17 1.390(4)
C17 C18 1.384(4)
C18 C19 1.375(5)
C19 C20 1.384(4)
C20 C21 1.400(4)
C23 C29 1.504(4)
C24 C29 1.380(4)
C24 C25 1.392(5)
C25 C26 1.374(6)
C26 C27 1.364(6)
C27 C28 1.387(5)
C28 C29 1.395(4)
C31 C32 1.383(4)
C31 C36 1.396(4)
C32 C33 1.380(4)
C33 C34 1.378(4)
C34 C35 1.395(4)
C35 C36 1.393(4)
C38 C44 1.514(4)
C39 C44 1.378(4)
C39 C40 1.400(6)
C40 C41 1.364(7)
C41 C42 1.376(7)
C42 C43 1.386(5)
C43 C44 1.394(4)
C46 C47 1.378(4)
C46 C51 1.397(4)
C47 C48 1.386(4)
C48 C49 1.377(5)
C49 C50 1.383(4)
C50 C51 1.396(4)
C53 C59 1.509(4)
C54 C55 1.387(4)
C54 C59 1.400(4)
C55 C56 1.387(4)
C56 C57 1.386(5)
C57 C58 1.397(4)
C58 C59 1.389(4)
C61 C62 1.455(6)

loop_
_platon_squeeze_void_nr
_platon_squeeze_void_average_x
_platon_squeeze_void_average_y
_platon_squeeze_void_average_z
_platon_squeeze_void_volume
_platon_squeeze_void_count_electrons
1 0.500 0.000 0.500 275.4 38.8
2 0.000 0.500 1.000 275.4 38.8
